data_7210174
loop_
_publ_author_name
'Nayak, Susanta K.'
'Mallik, Srijita Basu'
'Kanaujia, Shankar Prasad'
'Sekar, Kanagaraj'
'Ranganathan, K. R.'
'Ananthalakshmi, V.'
'Jeyaraman, G.'
'Saralaya, S. S.'
'Rao, K. Sundararaja'
'Shridhara, K.'
'Nagarajan, K.'
'Row, Tayur N. Guru'

_publ_section_title
;
 Crystal structures and binding studies of atovaquone and its derivatives
 with cytochrome bc1: a molecular basis for drug design
;
_journal_issue 24
_journal_name_full CrystEngComm
_journal_page_first 4871
_journal_paper_doi 10.1039/c3ce40336j
_journal_volume 15
_journal_year 2013
_chemical_compound_source 'see text'
_chemical_formula_moiety 'C22 H18 Cl2 O2'
_chemical_formula_sum 'C22 H18 Cl2 O2'
_chemical_formula_weight 385.26
_chemical_name_systematic
;
cis-2-(4-(4-chlorophenyl) cyclohexyl) -3-chloronaphthalene-1,4-dione
;
_space_group_IT_number 2
_symmetry_cell_setting triclinic
_symmetry_Int_Tables_number 2
_symmetry_space_group_name_Hall '-P 1'
_symmetry_space_group_name_H-M 'P -1'
_atom_sites_solution_hydrogens geom
_atom_sites_solution_primary direct
_atom_sites_solution_secondary difmap
_cell_angle_alpha 103.814(5)
_cell_angle_beta 90.038(4)
_cell_angle_gamma 95.271(6)
_cell_formula_units_Z 2
_cell_length_a 5.9770(18)
_cell_length_b 12.226(4)
_cell_length_c 13.103(4)
_cell_measurement_reflns_used 450
_cell_measurement_temperature 292(2)
_cell_measurement_theta_max 27.98
_cell_measurement_theta_min 0.98
_cell_volume 925.6(5)
_computing_cell_refinement SMART
_computing_data_collection 'SMART (Bruker, 1998)'
_computing_data_reduction 'SAINT (Bruker, 1998)'
_computing_molecular_graphics 'Ortep-3 for Windows (Farrugia, 1997) and CAMERON (Watkin et al., 1993)'
_computing_publication_material 'PLATON (Spek, 2003)'
_computing_structure_refinement 'SHELXL-97 (Sheldrick, 1997)'
_computing_structure_solution 'SHELXTL V6.14 (Bruker, 2000)'
_diffrn_ambient_temperature 292(2)
_diffrn_measured_fraction_theta_full 0.993
_diffrn_measured_fraction_theta_max 0.993
_diffrn_measurement_device_type 'Bruker SMART CCD area detector'
_diffrn_measurement_method '\f and \w scans'
_diffrn_radiation_monochromator graphite
_diffrn_radiation_probe x-ray
_diffrn_radiation_source 'fine-focus sealed tube'
_diffrn_radiation_type MoK\a
_diffrn_radiation_wavelength 0.71073
_diffrn_reflns_av_R_equivalents 0.0168
_diffrn_reflns_av_sigmaI/netI 0.0274
_diffrn_reflns_limit_h_max 7
_diffrn_reflns_limit_h_min -7
_diffrn_reflns_limit_k_max 14
_diffrn_reflns_limit_k_min -14
_diffrn_reflns_limit_l_max 15
_diffrn_reflns_limit_l_min -15
_diffrn_reflns_number 6683
_diffrn_reflns_reduction_process
;
;
_diffrn_reflns_theta_full 25.00
_diffrn_reflns_theta_max 25.00
_diffrn_reflns_theta_min 1.60
_exptl_absorpt_coefficient_mu 0.364
_exptl_absorpt_correction_T_max 0.9542
_exptl_absorpt_correction_T_min 0.9407
_exptl_absorpt_correction_type multi-scan
_exptl_absorpt_process_details 'SADABS, (Sheldrick, 1996)'
_exptl_crystal_colour yellow
_exptl_crystal_density_diffrn 1.382
_exptl_crystal_density_method 'Not Measured'
_exptl_crystal_description block
_exptl_crystal_F_000 400
_exptl_crystal_size_max 0.17
_exptl_crystal_size_mid 0.17
_exptl_crystal_size_min 0.13
_refine_diff_density_max 0.495
_refine_diff_density_min -0.204
_refine_diff_density_rms 0.042
_refine_ls_extinction_method none
_refine_ls_goodness_of_fit_ref 1.027
_refine_ls_hydrogen_treatment mixed
_refine_ls_matrix_type full
_refine_ls_number_parameters 307
_refine_ls_number_reflns 3241
_refine_ls_number_restraints 0
_refine_ls_restrained_S_all 1.027
_refine_ls_R_factor_all 0.0859
_refine_ls_R_factor_gt 0.0537
_refine_ls_shift/su_max 0.000
_refine_ls_shift/su_mean 0.000
_refine_ls_structure_factor_coef Fsqd
_refine_ls_weighting_details 'calc w=1/[\s^2^(Fo^2^)+(0.0728P)^2^+0.3873P] where P=(Fo^2^+2Fc^2^)/3'
_refine_ls_weighting_scheme calc
_refine_ls_wR_factor_gt 0.1361
_refine_ls_wR_factor_ref 0.1556
_reflns_number_gt 2141
_reflns_number_total 3241
_reflns_threshold_expression I>2\s(I)
_cod_data_source_file c3ce40336j.txt
_cod_data_source_block sri2_m
_cod_depositor_comments
;
The following automatic conversions were performed:

'_symmetry_cell_setting' value 'Triclinic' changed to 'triclinic'
according to /home/saulius/struct/CIF-dictionaries/cif_core.dic
dictionary named 'cif_core.dic' version 2.4.2 from 2011-04-26.

Automatic conversion script
Id: cif_fix_values 1891 2012-01-12 08:04:46Z andrius 
;
_cod_database_code 7210174

loop_
_symmetry_equiv_pos_site_id
_symmetry_equiv_pos_as_xyz
1 x,y,z
2 -x,-y,-z

loop_
_atom_site_label
_atom_site_type_symbol
_atom_site_fract_x
_atom_site_fract_y
_atom_site_fract_z
_atom_site_U_iso_or_equiv
_atom_site_adp_type
_atom_site_occupancy
_atom_site_symmetry_multiplicity
_atom_site_calc_flag
C8 C -0.1431(7) 0.5353(3) 0.8514(3) 0.0753(10) Uani 1 1 d
H8A H -0.264(6) 0.500(3) 0.885(3) 0.092(11) Uiso 1 1 d
H8E H -0.052(6) 0.479(3) 0.818(3) 0.084(12) Uiso 1 1 d
C9 C -0.0080(6) 0.6244(3) 0.9347(3) 0.0616(8) Uani 1 1 d
H9A H 0.113(5) 0.666(2) 0.901(2) 0.060(8) Uiso 1 1 d
H9E H 0.070(5) 0.587(3) 0.984(3) 0.079(10) Uiso 1 1 d
Cl2 Cl 0.33884(19) 0.69571(9) 0.42832(7) 0.1025(4) Uani 1 1 d
Cl1 Cl -0.3638(2) 0.70680(11) 1.20940(8) 0.1094(5) Uani 1 1 d
O1 O 0.2104(4) 0.8741(2) 0.99396(15) 0.0769(7) Uani 1 1 d
C13 C -0.0564(5) 0.7894(3) 1.0905(2) 0.0554(7) Uani 1 1 d
C21 C -0.0294(6) 0.8670(3) 1.2864(2) 0.0729(10) Uani 1 1 d
C14 C 0.1454(5) 0.8675(3) 1.0809(2) 0.0569(7) Uani 1 1 d
O2 O -0.1168(5) 0.8704(3) 1.37063(18) 0.1061(10) Uani 1 1 d
C4 C -0.0956(4) 0.6208(3) 0.6910(2) 0.0536(7) Uani 1 1 d
C10 C -0.1616(5) 0.7104(3) 0.9935(2) 0.0602(8) Uani 1 1 d
H10 H -0.283(5) 0.661(2) 1.016(2) 0.062(8) Uiso 1 1 d
C1 C 0.1716(6) 0.6679(3) 0.5302(2) 0.0662(9) Uani 1 1 d
C15 C 0.2680(5) 0.9350(3) 1.1768(2) 0.0595(8) Uani 1 1 d
C22 C -0.1315(5) 0.7925(3) 1.1882(2) 0.0647(9) Uani 1 1 d
C5 C 0.0927(5) 0.5654(3) 0.6602(3) 0.0666(9) Uani 1 1 d
H5 H 0.131(5) 0.508(3) 0.693(3) 0.077(10) Uiso 1 1 d
C7 C -0.2556(5) 0.5856(3) 0.7711(3) 0.0668(9) Uani 1 1 d
H7 H -0.357(5) 0.528(2) 0.733(2) 0.060(8) Uiso 1 1 d
C6 C 0.2254(6) 0.5892(4) 0.5804(3) 0.0746(10) Uani 1 1 d
H6 H 0.348(6) 0.549(3) 0.565(3) 0.092(12) Uiso 1 1 d
C3 C -0.1416(7) 0.7007(3) 0.6389(3) 0.0824(11) Uani 1 1 d
H3 H -0.269(7) 0.733(4) 0.649(3) 0.113(15) Uiso 1 1 d
C11 C -0.2650(6) 0.7670(4) 0.9145(3) 0.0714(10) Uani 1 1 d
H11E H -0.366(6) 0.820(3) 0.954(3) 0.084(10) Uiso 1 1 d
H11A H -0.151(5) 0.807(2) 0.889(2) 0.061(9) Uiso 1 1 d
C19 C 0.3033(9) 0.9977(4) 1.3657(3) 0.0874(12) Uani 1 1 d
H19 H 0.235(6) 0.995(3) 1.426(3) 0.090(12) Uiso 1 1 d
C2 C -0.0100(7) 0.7251(4) 0.5590(3) 0.0877(12) Uani 1 1 d
H2 H -0.057(7) 0.781(4) 0.531(3) 0.112(15) Uiso 1 1 d
C12 C -0.3961(6) 0.6784(4) 0.8294(3) 0.0800(11) Uani 1 1 d
H12E H -0.461(5) 0.717(3) 0.779(3) 0.070(10) Uiso 1 1 d
H12A H -0.526(7) 0.645(3) 0.858(3) 0.108(13) Uiso 1 1 d
C17 C 0.5867(8) 1.0597(3) 1.2578(3) 0.0874(11) Uani 1 1 d
H17 H 0.743(8) 1.105(4) 1.252(4) 0.133(17) Uiso 1 1 d
C18 C 0.5010(10) 1.0582(4) 1.3556(4) 0.0977(14) Uani 1 1 d
H18 H 0.584(6) 1.101(3) 1.414(3) 0.103(13) Uiso 1 1 d
C20 C 0.1833(6) 0.9350(3) 1.2765(2) 0.0680(9) Uani 1 1 d
C16 C 0.4694(6) 0.9985(3) 1.1689(3) 0.0709(9) Uani 1 1 d
H16 H 0.525(5) 0.999(3) 1.102(3) 0.077(10) Uiso 1 1 d

loop_
_atom_site_aniso_label
_atom_site_aniso_U_11
_atom_site_aniso_U_22
_atom_site_aniso_U_33
_atom_site_aniso_U_23
_atom_site_aniso_U_13
_atom_site_aniso_U_12
C8 0.093(3) 0.068(2) 0.063(2) 0.0208(19) 0.016(2) -0.011(2)
C9 0.069(2) 0.066(2) 0.0570(19) 0.0286(16) 0.0076(16) 0.0051(16)
Cl2 0.1256(9) 0.1051(8) 0.0620(6) 0.0042(5) 0.0447(5) -0.0235(6)
Cl1 0.1159(8) 0.1329(10) 0.0856(7) 0.0447(6) 0.0513(6) -0.0062(7)
O1 0.0774(14) 0.1069(18) 0.0428(12) 0.0216(11) 0.0149(10) -0.0208(13)
C13 0.0555(17) 0.072(2) 0.0458(16) 0.0248(15) 0.0162(13) 0.0124(14)
C21 0.099(3) 0.087(2) 0.0443(18) 0.0280(17) 0.0252(17) 0.034(2)
C14 0.0632(18) 0.0677(19) 0.0431(16) 0.0194(14) 0.0157(13) 0.0075(14)
O2 0.131(2) 0.150(3) 0.0463(14) 0.0352(15) 0.0360(14) 0.0298(19)
C4 0.0467(16) 0.0652(19) 0.0429(15) 0.0059(14) 0.0009(12) -0.0067(13)
C10 0.0522(17) 0.081(2) 0.0490(17) 0.0238(16) 0.0156(13) -0.0047(15)
C1 0.075(2) 0.071(2) 0.0442(17) 0.0049(16) 0.0132(15) -0.0151(17)
C15 0.074(2) 0.0595(19) 0.0470(17) 0.0150(14) 0.0079(14) 0.0126(16)
C22 0.071(2) 0.078(2) 0.0524(18) 0.0283(16) 0.0273(15) 0.0160(16)
C5 0.0573(19) 0.090(3) 0.0576(19) 0.0275(18) 0.0018(15) 0.0098(17)
C7 0.0531(18) 0.084(2) 0.0555(19) 0.0113(17) 0.0040(15) -0.0192(17)
C6 0.056(2) 0.096(3) 0.066(2) 0.007(2) 0.0168(16) 0.0080(19)
C3 0.075(2) 0.091(3) 0.095(3) 0.041(2) 0.033(2) 0.027(2)
C11 0.058(2) 0.101(3) 0.057(2) 0.0153(19) 0.0138(16) 0.026(2)
C19 0.137(4) 0.079(3) 0.047(2) 0.0113(19) 0.003(2) 0.026(3)
C2 0.100(3) 0.090(3) 0.086(3) 0.043(2) 0.030(2) 0.019(2)
C12 0.0425(18) 0.135(3) 0.063(2) 0.025(2) 0.0084(16) 0.007(2)
C17 0.112(3) 0.067(2) 0.078(3) 0.010(2) -0.015(2) 0.002(2)
C18 0.145(4) 0.071(3) 0.068(3) 0.000(2) -0.027(3) 0.010(3)
C20 0.098(2) 0.067(2) 0.0430(17) 0.0159(15) 0.0109(16) 0.0254(18)
C16 0.087(2) 0.066(2) 0.060(2) 0.0147(17) 0.0005(19) 0.0038(18)

loop_
_atom_type_symbol
_atom_type_description
_atom_type_scat_dispersion_real
_atom_type_scat_dispersion_imag
_atom_type_scat_source
O O 0.0106 0.0060 'International Tables Vol C Tables 4.2.6.8 and 6.1.1.4'
Cl Cl 0.1484 0.1585 'International Tables Vol C Tables 4.2.6.8 and 6.1.1.4'
H H 0.0000 0.0000 'International Tables Vol C Tables 4.2.6.8 and 6.1.1.4'
C C 0.0033 0.0016 'International Tables Vol C Tables 4.2.6.8 and 6.1.1.4'

loop_
_geom_angle_atom_site_label_1
_geom_angle_atom_site_label_2
_geom_angle_atom_site_label_3
_geom_angle
C9 C8 C7 112.5(3)
C9 C8 H8A 109(2)
C7 C8 H8A 106(2)
C9 C8 H8E 111(2)
C7 C8 H8E 111(2)
H8A C8 H8E 108(3)
C8 C9 C10 109.8(3)
C8 C9 H9A 110.5(16)
C10 C9 H9A 107.9(16)
C8 C9 H9E 109.8(19)
C10 C9 H9E 111.8(19)
H9A C9 H9E 107(2)
C22 C13 C14 117.3(3)
C22 C13 C10 123.3(3)
C14 C13 C10 119.4(2)
O2 C21 C20 122.2(4)
O2 C21 C22 121.1(4)
C20 C21 C22 116.7(2)
O1 C14 C15 120.4(3)
O1 C14 C13 119.9(3)
C15 C14 C13 119.7(2)
C3 C4 C5 116.1(3)
C3 C4 C7 122.2(3)
C5 C4 C7 121.4(3)
C13 C10 C9 114.3(3)
C13 C10 C11 115.6(3)
C9 C10 C11 108.6(2)
C13 C10 H10 107.7(17)
C9 C10 H10 102.0(17)
C11 C10 H10 107.6(17)
C6 C1 C2 120.0(3)
C6 C1 Cl2 119.6(3)
C2 C1 Cl2 120.3(3)
C16 C15 C20 119.3(3)
C16 C15 C14 120.2(3)
C20 C15 C14 120.5(3)
C13 C22 C21 125.2(3)
C13 C22 Cl1 121.6(3)
C21 C22 Cl1 113.2(2)
C4 C5 C6 121.6(3)
C4 C5 H5 120(2)
C6 C5 H5 119(2)
C8 C7 C12 108.7(3)
C8 C7 C4 114.3(3)
C12 C7 C4 114.8(3)
C8 C7 H7 106.1(17)
C12 C7 H7 106.3(17)
C4 C7 H7 105.9(17)
C1 C6 C5 120.2(3)
C1 C6 H6 124(2)
C5 C6 H6 116(2)
C4 C3 C2 122.7(4)
C4 C3 H3 121(3)
C2 C3 H3 116(3)
C12 C11 C10 109.9(3)
C12 C11 H11E 110(2)
C10 C11 H11E 107(2)
C12 C11 H11A 113.1(19)
C10 C11 H11A 107.9(19)
H11E C11 H11A 109(3)
C18 C19 C20 119.9(4)
C18 C19 H19 126(3)
C20 C19 H19 114(3)
C1 C2 C3 119.4(4)
C1 C2 H2 126(3)
C3 C2 H2 114(3)
C11 C12 C7 113.5(3)
C11 C12 H12E 108.8(19)
C7 C12 H12E 109.9(18)
C11 C12 H12A 111(2)
C7 C12 H12A 110(2)
H12E C12 H12A 103(3)
C16 C17 C18 119.3(4)
C16 C17 H17 120(3)
C18 C17 H17 120(3)
C19 C18 C17 121.4(4)
C19 C18 H18 121(3)
C17 C18 H18 117(3)
C19 C20 C15 119.5(4)
C19 C20 C21 120.5(3)
C15 C20 C21 120.0(3)
C17 C16 C15 120.6(4)
C17 C16 H16 120(2)
C15 C16 H16 119(2)

loop_
_geom_bond_atom_site_label_1
_geom_bond_atom_site_label_2
_geom_bond_distance
C8 C9 1.516(5)
C8 C7 1.524(5)
C8 H8A 0.97(4)
C8 H8E 0.95(4)
C9 C10 1.527(4)
C9 H9A 1.01(3)
C9 H9E 1.01(3)
Cl2 C1 1.747(3)
Cl1 C22 1.725(3)
O1 C14 1.222(3)
C13 C22 1.349(4)
C13 C14 1.493(4)
C13 C10 1.498(4)
C21 O2 1.214(3)
C21 C20 1.478(5)
C21 C22 1.482(5)
C14 C15 1.479(4)
C4 C3 1.366(5)
C4 C5 1.378(4)
C4 C7 1.530(4)
C10 C11 1.534(5)
C10 H10 0.99(3)
C1 C6 1.349(5)
C1 C2 1.350(5)
C15 C16 1.389(5)
C15 C20 1.401(4)
C5 C6 1.382(5)
C5 H5 0.94(3)
C7 C12 1.529(5)
C7 H7 0.93(3)
C6 H6 0.92(4)
C3 C2 1.381(5)
C3 H3 0.89(4)
C11 C12 1.515(5)
C11 H11E 0.99(4)
C11 H11A 0.91(3)
C19 C18 1.359(6)
C19 C20 1.392(5)
C19 H19 0.89(4)
C2 H2 0.91(4)
C12 H12E 1.00(3)
C12 H12A 0.96(4)
C17 C16 1.377(5)
C17 C18 1.385(6)
C17 H17 1.05(5)
C18 H18 0.93(4)
C16 H16 0.94(3)

loop_
_geom_torsion_atom_site_label_1
_geom_torsion_atom_site_label_2
_geom_torsion_atom_site_label_3
_geom_torsion_atom_site_label_4
_geom_torsion
C7 C8 C9 C10 59.7(4)
C22 C13 C14 O1 -174.6(3)
C10 C13 C14 O1 6.9(4)
C22 C13 C14 C15 6.4(4)
C10 C13 C14 C15 -172.1(3)
C22 C13 C10 C9 -116.1(3)
C14 C13 C10 C9 62.2(4)
C22 C13 C10 C11 116.7(3)
C14 C13 C10 C11 -64.9(3)
C8 C9 C10 C13 169.0(3)
C8 C9 C10 C11 -60.4(4)
O1 C14 C15 C16 -6.0(5)
C13 C14 C15 C16 173.0(3)
O1 C14 C15 C20 174.5(3)
C13 C14 C15 C20 -6.5(4)
C14 C13 C22 C21 -0.1(5)
C10 C13 C22 C21 178.3(3)
C14 C13 C22 Cl1 179.8(2)
C10 C13 C22 Cl1 -1.8(4)
O2 C21 C22 C13 174.6(3)
C20 C21 C22 C13 -6.0(5)
O2 C21 C22 Cl1 -5.2(4)
C20 C21 C22 Cl1 174.1(2)
C3 C4 C5 C6 -0.5(5)
C7 C4 C5 C6 173.5(3)
C9 C8 C7 C12 -54.4(4)
C9 C8 C7 C4 75.3(4)
C3 C4 C7 C8 -156.3(3)
C5 C4 C7 C8 30.1(4)
C3 C4 C7 C12 -29.7(5)
C5 C4 C7 C12 156.7(3)
C2 C1 C6 C5 1.3(5)
Cl2 C1 C6 C5 -179.1(3)
C4 C5 C6 C1 -0.4(5)
C5 C4 C3 C2 0.5(6)
C7 C4 C3 C2 -173.4(4)
C13 C10 C11 C12 -171.2(2)
C9 C10 C11 C12 58.9(3)
C6 C1 C2 C3 -1.2(6)
Cl2 C1 C2 C3 179.2(3)
C4 C3 C2 C1 0.3(7)
C10 C11 C12 C7 -56.9(4)
C8 C7 C12 C11 53.4(4)
C4 C7 C12 C11 -76.1(4)
C20 C19 C18 C17 0.4(6)
C16 C17 C18 C19 -0.1(6)
C18 C19 C20 C15 0.0(6)
C18 C19 C20 C21 178.8(3)
C16 C15 C20 C19 -0.5(5)
C14 C15 C20 C19 179.0(3)
C16 C15 C20 C21 -179.3(3)
C14 C15 C20 C21 0.2(4)
O2 C21 C20 C19 6.4(5)
C22 C21 C20 C19 -173.0(3)
O2 C21 C20 C15 -174.8(3)
C22 C21 C20 C15 5.8(4)
C18 C17 C16 C15 -0.5(6)
C20 C15 C16 C17 0.8(5)
C14 C15 C16 C17 -178.7(3)
